data_1517021
loop_
_publ_author_name
'Schurgers, Ben'
'Brigou, Ben'
'Urbanczyk-Lipkowska, Zofia'
'Tourw\'e, Dirk'
'Ballet, Steven'
'De Proft, Frank'
'Van Lommen, Guy'
'Verniest, Guido'

_publ_section_title
;
 Synthesis of Fused 3-Aminoazepinones via Trapping of a New Class of
 Cyclic Seven-Membered Allenamides with Furan.
;
_journal_issue 14
_journal_name_full 'Organic letters'
_journal_page_first 3712
_journal_page_last 3715
_journal_paper_doi 10.1021/ol501529z
_journal_volume 16
_journal_year 2014
_chemical_formula_sum 'C22 H26 N2 O4'
_chemical_formula_weight 382.45
_chemical_name_systematic
; 
 ? 
;
_space_group_IT_number 14
_symmetry_cell_setting monoclinic
_symmetry_space_group_name_Hall '-P 2ybc'
_symmetry_space_group_name_H-M 'P 1 21/c 1'
_atom_sites_solution_hydrogens geom
_atom_sites_solution_primary direct
_atom_sites_solution_secondary difmap
_audit_creation_method SHELXL-97
_cell_angle_alpha 90.00
_cell_angle_beta 97.924(2)
_cell_angle_gamma 90.00
_cell_formula_units_Z 4
_cell_length_a 9.9180(4)
_cell_length_b 26.3168(9)
_cell_length_c 7.8796(3)
_cell_measurement_reflns_used 6638
_cell_measurement_temperature 296(2)
_cell_measurement_theta_max 66.95
_cell_measurement_theta_min 3.36
_cell_volume 2037.02(13)
_computing_cell_refinement 'Bruker SAINT'
_computing_data_collection 'Bruker APEX2'
_computing_data_reduction 'Bruker SAINT'
_computing_molecular_graphics 'Bruker SHELXTL'
_computing_publication_material 'Bruker SHELXTL'
_computing_structure_refinement 'SHELXL-97 (Sheldrick, 2008)'
_computing_structure_solution 'SHELXS-97 (Sheldrick, 2008)'
_diffrn_ambient_temperature 296(2)
_diffrn_measured_fraction_theta_full 0.991
_diffrn_measured_fraction_theta_max 0.991
_diffrn_measurement_device_type 'Bruker APEX-II CCD'
_diffrn_measurement_method '\f and \w scans'
_diffrn_radiation_monochromator graphite
_diffrn_radiation_source 'fine-focus sealed tube'
_diffrn_radiation_type CuK\a
_diffrn_radiation_wavelength 1.54178
_diffrn_reflns_av_R_equivalents 0.0350
_diffrn_reflns_av_sigmaI/netI 0.0239
_diffrn_reflns_limit_h_max 11
_diffrn_reflns_limit_h_min -11
_diffrn_reflns_limit_k_max 31
_diffrn_reflns_limit_k_min -31
_diffrn_reflns_limit_l_max 9
_diffrn_reflns_limit_l_min -5
_diffrn_reflns_number 24263
_diffrn_reflns_theta_full 67.73
_diffrn_reflns_theta_max 67.73
_diffrn_reflns_theta_min 3.36
_exptl_absorpt_coefficient_mu 0.698
_exptl_absorpt_correction_T_max 1.0000
_exptl_absorpt_correction_T_min 0.9059
_exptl_absorpt_correction_type numerical
_exptl_absorpt_process_details sadabs
_exptl_crystal_colour colourless
_exptl_crystal_density_diffrn 1.247
_exptl_crystal_density_method 'not measured'
_exptl_crystal_F_000 816
_exptl_crystal_size_max 0.19
_exptl_crystal_size_mid 0.08
_exptl_crystal_size_min 0.06
_refine_diff_density_max 0.224
_refine_diff_density_min -0.206
_refine_diff_density_rms 0.034
_refine_ls_extinction_method none
_refine_ls_goodness_of_fit_ref 1.032
_refine_ls_hydrogen_treatment mixed
_refine_ls_matrix_type full
_refine_ls_number_parameters 296
_refine_ls_number_reflns 3657
_refine_ls_number_restraints 0
_refine_ls_restrained_S_all 1.032
_refine_ls_R_factor_all 0.0510
_refine_ls_R_factor_gt 0.0438
_refine_ls_shift/su_max 0.001
_refine_ls_shift/su_mean 0.000
_refine_ls_structure_factor_coef Fsqd
_refine_ls_weighting_details 'calc w=1/[\s^2^(Fo^2^)+(0.0702P)^2^+0.3735P] where P=(Fo^2^+2Fc^2^)/3'
_refine_ls_weighting_scheme calc
_refine_ls_wR_factor_gt 0.1193
_refine_ls_wR_factor_ref 0.1273
_reflns_number_gt 3099
_reflns_number_total 3657
_reflns_threshold_expression >2sigma(I)
_cod_data_source_file ol501529z_si_002.cif
_cod_data_source_block a_0ma
_cod_depositor_comments
;
The following automatic conversions were performed:

'_symmetry_cell_setting' value 'Monoclinic' changed to 'monoclinic'
according to
/usr/data/users/saulius/crontab/automatic-downloads/rss-feeds/ACS/lib/dictionaries/cif_core.dic
dictionary named 'cif_core.dic' version 2.4.2 from 2011-04-26.

Automatic conversion script
Id: cif_fix_values 2281 2013-09-26 08:29:07Z andrius 

 Adding full bibliography for 1517020--1517021.cif.
;
_cod_original_sg_symbol_H-M P2(1)/c
_cod_database_code 1517021

loop_
_symmetry_equiv_pos_as_xyz
'x, y, z'
'-x, y+1/2, -z+1/2'
'-x, -y, -z'
'x, -y-1/2, z-1/2'

loop_
_atom_site_label
_atom_site_type_symbol
_atom_site_fract_x
_atom_site_fract_y
_atom_site_fract_z
_atom_site_U_iso_or_equiv
_atom_site_adp_type
_atom_site_occupancy
_atom_site_symmetry_multiplicity
_atom_site_calc_flag
_atom_site_refinement_flags
O4 O 0.74739(11) 0.46777(4) 0.32914(15) 0.0590(3) Uani 1 1 d .
N2 N 0.67138(14) 0.52360(5) 0.50287(18) 0.0525(3) Uani 1 1 d .
O2 O 0.43875(12) 0.56611(4) 0.33831(14) 0.0611(3) Uani 1 1 d .
O3 O 0.78188(15) 0.55231(5) 0.29010(17) 0.0728(4) Uani 1 1 d .
C9 C 0.63638(15) 0.57381(5) 0.5535(2) 0.0474(3) Uani 1 1 d .
N1 N 0.50104(14) 0.64582(5) 0.41951(17) 0.0556(3) Uani 1 1 d .
C14 C 0.7917(4) 0.47284(10) 0.0316(3) 0.1122(10) Uani 1 1 d .
H14A H 0.6960 0.4671 -0.0006 0.168 Uiso 1 1 calc R
H14B H 0.8413 0.4569 -0.0502 0.168 Uiso 1 1 calc R
H14C H 0.8095 0.5087 0.0339 0.168 Uiso 1 1 calc R
C12 C 0.83555(16) 0.45088(6) 0.20512(19) 0.0543(4) Uani 1 1 d .
C11 C 0.73735(15) 0.51744(6) 0.3666(2) 0.0524(4) Uani 1 1 d .
C10 C 0.51538(15) 0.59450(6) 0.42885(18) 0.0485(3) Uani 1 1 d .
C16 C 0.39769(19) 0.66773(7) 0.2873(2) 0.0653(5) Uani 1 1 d .
H16A H 0.3817 0.6441 0.1920 0.078 Uiso 1 1 calc R
H16B H 0.4336 0.6988 0.2450 0.078 Uiso 1 1 calc R
C17 C 0.26420(18) 0.67930(6) 0.3484(2) 0.0602(4) Uani 1 1 d .
C18 C 0.1569(2) 0.64579(8) 0.3183(2) 0.0701(5) Uani 1 1 d .
H18 H 0.1688 0.6151 0.2640 0.084 Uiso 1 1 calc R
C19 C 0.0317(2) 0.65710(10) 0.3677(3) 0.0872(6) Uani 1 1 d .
H19 H -0.0405 0.6345 0.3444 0.105 Uiso 1 1 calc R
C20 C 0.0147(3) 0.70190(12) 0.4512(3) 0.0981(8) Uani 1 1 d .
H20 H -0.0694 0.7096 0.4844 0.118 Uiso 1 1 calc R
C13 C 0.9808(2) 0.46394(11) 0.2774(4) 0.0990(8) Uani 1 1 d .
H13A H 0.9927 0.5001 0.2763 0.148 Uiso 1 1 calc R
H13B H 1.0420 0.4483 0.2088 0.148 Uiso 1 1 calc R
H13C H 0.9999 0.4517 0.3930 0.148 Uiso 1 1 calc R
C8 C 0.60813(17) 0.57347(6) 0.7380(2) 0.0524(4) Uani 1 1 d .
C7 C 0.57871(17) 0.62653(6) 0.8039(2) 0.0543(4) Uani 1 1 d .
C2 C 0.61569(15) 0.67097(5) 0.6967(2) 0.0515(4) Uani 1 1 d .
C1 C 0.57751(17) 0.67991(6) 0.5334(2) 0.0563(4) Uani 1 1 d .
C22 C 0.2447(2) 0.72416(8) 0.4337(3) 0.0864(7) Uani 1 1 d .
H22 H 0.3160 0.7472 0.4563 0.104 Uiso 1 1 calc R
C21 C 0.1198(3) 0.73508(11) 0.4857(3) 0.1058(10) Uani 1 1 d .
H21 H 0.1080 0.7651 0.5441 0.127 Uiso 1 1 calc R
C3 C 0.7046(2) 0.70438(6) 0.8219(2) 0.0632(4) Uani 1 1 d .
C4 C 0.8366(2) 0.67573(7) 0.8671(3) 0.0696(5) Uani 1 1 d .
C5 C 0.8091(2) 0.63777(8) 0.9648(2) 0.0701(5) Uani 1 1 d .
C6 C 0.6608(2) 0.64237(7) 0.9797(2) 0.0696(5) Uani 1 1 d .
O1 O 0.64202(17) 0.69693(5) 0.97423(18) 0.0829(4) Uani 1 1 d .
C15 C 0.8170(2) 0.39387(7) 0.2012(3) 0.0690(5) Uani 1 1 d .
H15A H 0.8370 0.3806 0.3153 0.104 Uiso 1 1 calc R
H15B H 0.8775 0.3790 0.1300 0.104 Uiso 1 1 calc R
H15C H 0.7246 0.3858 0.1557 0.104 Uiso 1 1 calc R
H2N H 0.6395(18) 0.4984(7) 0.548(2) 0.052(4) Uiso 1 1 d .
H1 H 0.594(2) 0.7102(8) 0.482(2) 0.071(5) Uiso 1 1 d .
H3 H 0.7075(19) 0.7421(8) 0.791(2) 0.072(5) Uiso 1 1 d .
H5 H 0.863(2) 0.6090(9) 1.013(3) 0.094(7) Uiso 1 1 d .
H4 H 0.923(3) 0.6832(9) 0.815(3) 0.099(7) Uiso 1 1 d .
H6 H 0.630(2) 0.6275(8) 1.079(3) 0.079(6) Uiso 1 1 d .
H7 H 0.483(2) 0.6295(7) 0.814(3) 0.075(6) Uiso 1 1 d .
H8A H 0.690(2) 0.5581(7) 0.805(2) 0.066(5) Uiso 1 1 d .
H8B H 0.5288(19) 0.5508(7) 0.750(2) 0.060(5) Uiso 1 1 d .
H9 H 0.7127(16) 0.5963(6) 0.5470(19) 0.047(4) Uiso 1 1 d .

loop_
_atom_site_aniso_label
_atom_site_aniso_U_11
_atom_site_aniso_U_22
_atom_site_aniso_U_33
_atom_site_aniso_U_23
_atom_site_aniso_U_13
_atom_site_aniso_U_12
O4 0.0609(7) 0.0445(6) 0.0764(7) 0.0024(5) 0.0267(5) 0.0043(5)
N2 0.0554(7) 0.0353(6) 0.0691(8) 0.0043(6) 0.0160(6) -0.0003(5)
O2 0.0673(7) 0.0523(6) 0.0601(6) 0.0008(5) -0.0042(5) -0.0071(5)
O3 0.0912(9) 0.0504(7) 0.0816(8) 0.0093(6) 0.0291(7) -0.0068(6)
C9 0.0453(8) 0.0352(7) 0.0615(8) 0.0032(6) 0.0061(6) -0.0028(6)
N1 0.0606(8) 0.0414(7) 0.0621(8) 0.0104(5) -0.0019(6) 0.0012(6)
C14 0.194(3) 0.0799(15) 0.0575(11) 0.0073(10) -0.0013(14) 0.0107(17)
C12 0.0555(9) 0.0585(9) 0.0503(8) -0.0012(6) 0.0116(6) 0.0013(7)
C11 0.0487(8) 0.0427(8) 0.0658(9) 0.0051(7) 0.0074(7) 0.0011(6)
C10 0.0519(8) 0.0415(8) 0.0523(8) 0.0046(6) 0.0076(6) -0.0030(6)
C16 0.0766(11) 0.0568(10) 0.0590(9) 0.0153(7) -0.0028(8) 0.0087(8)
C17 0.0744(11) 0.0531(9) 0.0470(8) 0.0035(7) -0.0129(7) 0.0151(8)
C18 0.0835(13) 0.0670(11) 0.0565(9) 0.0002(8) -0.0018(8) 0.0044(9)
C19 0.0790(14) 0.1113(18) 0.0673(12) 0.0153(12) -0.0041(10) 0.0026(12)
C20 0.0911(16) 0.133(2) 0.0650(12) 0.0041(13) -0.0062(11) 0.0461(16)
C13 0.0564(11) 0.117(2) 0.1269(19) -0.0466(16) 0.0237(12) -0.0061(11)
C8 0.0585(9) 0.0393(8) 0.0570(9) 0.0058(6) 0.0002(7) -0.0044(7)
C7 0.0502(8) 0.0461(8) 0.0690(10) 0.0040(7) 0.0168(7) 0.0019(6)
C2 0.0509(8) 0.0363(7) 0.0679(9) -0.0002(6) 0.0101(7) 0.0020(6)
C1 0.0601(9) 0.0338(7) 0.0743(10) 0.0100(7) 0.0068(8) -0.0005(6)
C22 0.0917(15) 0.0685(12) 0.0870(13) -0.0191(10) -0.0308(11) 0.0261(11)
C21 0.119(2) 0.1083(19) 0.0790(14) -0.0269(13) -0.0246(14) 0.0612(17)
C3 0.0773(11) 0.0410(9) 0.0723(10) -0.0098(7) 0.0137(8) -0.0026(8)
C4 0.0649(11) 0.0599(11) 0.0802(12) -0.0171(9) -0.0035(9) -0.0090(8)
C5 0.0801(13) 0.0594(11) 0.0646(10) -0.0135(8) -0.0117(9) 0.0030(9)
C6 0.1023(15) 0.0531(10) 0.0574(10) -0.0064(8) 0.0257(9) 0.0045(9)
O1 0.1195(12) 0.0542(8) 0.0817(9) -0.0178(6) 0.0375(8) 0.0099(7)
C15 0.0739(11) 0.0596(11) 0.0764(11) -0.0044(8) 0.0209(9) 0.0113(9)

loop_
_atom_type_symbol
_atom_type_description
_atom_type_scat_dispersion_real
_atom_type_scat_dispersion_imag
_atom_type_scat_source
C C 0.0181 0.0091 'International Tables Vol C Tables 4.2.6.8 and 6.1.1.4'
H H 0.0000 0.0000 'International Tables Vol C Tables 4.2.6.8 and 6.1.1.4'
N N 0.0311 0.0180 'International Tables Vol C Tables 4.2.6.8 and 6.1.1.4'
O O 0.0492 0.0322 'International Tables Vol C Tables 4.2.6.8 and 6.1.1.4'

loop_
_geom_angle_atom_site_label_1
_geom_angle_atom_site_label_2
_geom_angle_atom_site_label_3
_geom_angle
C11 O4 C12 120.59(12)
C11 N2 C9 119.77(13)
C11 N2 H2N 120.0(12)
C9 N2 H2N 119.5(12)
N2 C9 C8 110.13(12)
N2 C9 C10 110.16(12)
C8 C9 C10 112.46(13)
N2 C9 H9 109.1(9)
C8 C9 H9 107.7(9)
C10 C9 H9 107.2(9)
C10 N1 C1 123.60(13)
C10 N1 C16 118.96(14)
C1 N1 C16 117.42(13)
C12 C14 H14A 109.5
C12 C14 H14B 109.5
H14A C14 H14B 109.5
C12 C14 H14C 109.5
H14A C14 H14C 109.5
H14B C14 H14C 109.5
O4 C12 C14 111.56(17)
O4 C12 C15 103.44(12)
C14 C12 C15 110.24(16)
O4 C12 C13 107.72(14)
C14 C12 C13 113.5(2)
C15 C12 C13 109.87(17)
O3 C11 N2 123.82(15)
O3 C11 O4 125.60(15)
N2 C11 O4 110.58(13)
O2 C10 N1 121.58(14)
O2 C10 C9 121.49(13)
N1 C10 C9 116.88(13)
N1 C16 C17 114.23(14)
N1 C16 H16A 108.7
C17 C16 H16A 108.7
N1 C16 H16B 108.7
C17 C16 H16B 108.7
H16A C16 H16B 107.6
C18 C17 C22 118.2(2)
C18 C17 C16 120.63(16)
C22 C17 C16 121.13(19)
C17 C18 C19 121.1(2)
C17 C18 H18 119.5
C19 C18 H18 119.5
C20 C19 C18 119.6(2)
C20 C19 H19 120.2
C18 C19 H19 120.2
C21 C20 C19 120.5(2)
C21 C20 H20 119.8
C19 C20 H20 119.8
C12 C13 H13A 109.5
C12 C13 H13B 109.5
H13A C13 H13B 109.5
C12 C13 H13C 109.5
H13A C13 H13C 109.5
H13B C13 H13C 109.5
C9 C8 C7 112.84(12)
C9 C8 H8A 105.6(11)
C7 C8 H8A 111.7(11)
C9 C8 H8B 109.9(10)
C7 C8 H8B 108.9(10)
H8A C8 H8B 107.7(15)
C2 C7 C8 116.24(13)
C2 C7 C6 98.71(13)
C8 C7 C6 116.29(14)
C2 C7 H7 107.5(12)
C8 C7 H7 109.8(12)
C6 C7 H7 107.4(12)
C1 C2 C3 126.83(15)
C1 C2 C7 128.70(15)
C3 C2 C7 104.44(14)
C2 C1 N1 124.48(14)
C2 C1 H1 123.0(12)
N1 C1 H1 112.4(12)
C17 C22 C21 120.7(2)
C17 C22 H22 119.7
C21 C22 H22 119.7
C20 C21 C22 120.0(2)
C20 C21 H21 120.0
C22 C21 H21 120.0
O1 C3 C4 101.23(16)
O1 C3 C2 100.66(14)
C4 C3 C2 105.80(13)
O1 C3 H3 111.0(11)
C4 C3 H3 119.3(11)
C2 C3 H3 116.4(11)
C5 C4 C3 105.95(18)
C5 C4 H4 129.5(14)
C3 C4 H4 124.0(14)
C4 C5 C6 105.71(18)
C4 C5 H5 132.3(15)
C6 C5 H5 121.7(15)
O1 C6 C5 101.63(16)
O1 C6 C7 100.88(15)
C5 C6 C7 107.82(14)
O1 C6 H6 111.9(12)
C5 C6 H6 117.0(13)
C7 C6 H6 115.5(13)
C3 O1 C6 95.26(12)
C12 C15 H15A 109.5
C12 C15 H15B 109.5
H15A C15 H15B 109.5
C12 C15 H15C 109.5
H15A C15 H15C 109.5
H15B C15 H15C 109.5

loop_
_geom_bond_atom_site_label_1
_geom_bond_atom_site_label_2
_geom_bond_distance
O4 C11 1.3466(18)
O4 C12 1.4672(18)
N2 C11 1.342(2)
N2 C9 1.4366(19)
N2 H2N 0.836(18)
O2 C10 1.2229(18)
O3 C11 1.2141(19)
C9 C8 1.518(2)
C9 C10 1.542(2)
C9 H9 0.968(16)
N1 C10 1.359(2)
N1 C1 1.413(2)
N1 C16 1.475(2)
C14 C12 1.493(3)
C14 H14A 0.9600
C14 H14B 0.9600
C14 H14C 0.9600
C12 C15 1.511(2)
C12 C13 1.514(3)
C16 C17 1.501(3)
C16 H16A 0.9700
C16 H16B 0.9700
C17 C18 1.377(3)
C17 C22 1.385(3)
C18 C19 1.384(3)
C18 H18 0.9300
C19 C20 1.372(4)
C19 H19 0.9300
C20 C21 1.358(4)
C20 H20 0.9300
C13 H13A 0.9600
C13 H13B 0.9600
C13 H13C 0.9600
C8 C7 1.532(2)
C8 H8A 0.99(2)
C8 H8B 1.001(19)
C7 C2 1.517(2)
C7 C6 1.564(3)
C7 H7 0.97(2)
C2 C1 1.312(2)
C2 C3 1.511(2)
C1 H1 0.92(2)
C22 C21 1.387(4)
C22 H22 0.9300
C21 H21 0.9300
C3 O1 1.439(2)
C3 C4 1.510(3)
C3 H3 1.02(2)
C4 C5 1.312(3)
C4 H4 1.02(3)
C5 C6 1.497(3)
C5 H5 0.97(2)
C6 O1 1.448(2)
C6 H6 0.96(2)
C15 H15A 0.9600
C15 H15B 0.9600
C15 H15C 0.9600
